data_7114415
loop_
_publ_author_name
'Ishii, Akihiko'
'Takahashi, Takeshi'
'Tawata, Akira'
'Furukawa, Aki'
'Oshida, Hideaki'
'Nakayama, Juzo'

_publ_section_title
;
 First synthesis and characterization of isolable thioselenenic acid,
 triptycene-9-thioselenenic acid
;
_journal_coden_ASTM CHCOFS
_journal_issue 23
_journal_name_full 'Chemical Communications (Cambridge, United Kingdom)'
_journal_page_first 2810
_journal_page_last 2811
_journal_paper_doi 10.1039/b207810d
_journal_year 2002
_chemical_compound_source 'Local laboratory'
_chemical_formula_moiety 'C20 H14 S Se '
_chemical_formula_sum 'C20 H14 S Se'
_chemical_formula_weight 365.356
_chemical_name_systematic
;
Triptycene-9-thioselenenic acid
;
_space_group_IT_number 2
_symmetry_cell_setting triclinic
_symmetry_space_group_name_Hall '-P 1'
_symmetry_space_group_name_H-M 'P -1'
_atom_sites_solution_primary direct
_atom_sites_solution_secondary difmap
_audit_creation_method maXus
_cell_angle_alpha 82.53(1)
_cell_angle_beta 72.58(1)
_cell_angle_gamma 67.82(1)
_cell_formula_units_Z 2
_cell_length_a 8.181(2)
_cell_length_b 8.217(1)
_cell_length_c 13.175(3)
_cell_measurement_reflns_used 22
_cell_measurement_temperature 298
_cell_volume 782.4(3)
_computing_cell_refinement 'MXC(MAC Science)'
_computing_data_collection 'MXC(MAC Science)'
_computing_data_reduction 'maXus (Mackay et al., 1999)'
_computing_structure_refinement 'SHELXL-97 (Sheldrick, 1997)'
_computing_structure_solution 'SIR92 (Altomare et al., 1994)'
_diffrn_measured_fraction_theta_full 1.000
_diffrn_measured_fraction_theta_max 1.000
_diffrn_measurement_device 'Mac Science MXC3KHF'
_diffrn_measurement_method '\q \w scans'
_diffrn_orient_matrix_type X=UH
_diffrn_orient_matrix_UB_11 0.13533
_diffrn_orient_matrix_UB_12 -0.02770
_diffrn_orient_matrix_UB_13 -0.01813
_diffrn_orient_matrix_UB_21 0.00334
_diffrn_orient_matrix_UB_22 0.02878
_diffrn_orient_matrix_UB_23 -0.07654
_diffrn_orient_matrix_UB_31 -0.02237
_diffrn_orient_matrix_UB_32 0.12522
_diffrn_orient_matrix_UB_33 0.01198
_diffrn_radiation_source 'fine-focus sealed tube'
_diffrn_radiation_type CuK\a
_diffrn_radiation_wavelength_id all
_diffrn_reflns_av_R_equivalents 0.014
_diffrn_reflns_limit_h_max 9
_diffrn_reflns_limit_h_min -9
_diffrn_reflns_limit_k_max 10
_diffrn_reflns_limit_k_min 0
_diffrn_reflns_limit_l_max 16
_diffrn_reflns_limit_l_min -15
_diffrn_reflns_number 3166
_diffrn_reflns_theta_full 70.00
_diffrn_reflns_theta_max 70.00
_diffrn_standards_decay_% 3.873
_diffrn_standards_interval_time 1918
_diffrn_standards_number 3
_exptl_absorpt_coefficient_mu 4.417
_exptl_absorpt_correction_T_max 1.000
_exptl_absorpt_correction_T_min 0.837
_exptl_absorpt_correction_type psi-scan
_exptl_absorpt_process_details
;
psi-scan (North, Philips & Mathews, 1968)
;
_exptl_crystal_colour 'Pale yellow'
_exptl_crystal_density_diffrn 1.551
_exptl_crystal_density_method 'not measured'
_exptl_crystal_description Plates
_refine_diff_density_max 0.454
_refine_diff_density_min -0.452
_refine_diff_density_rms 0.057
_refine_ls_extinction_coef 0.0069(6)
_refine_ls_extinction_expression Fc^*^=kFc[1+0.001xFc^2^\l^3^/sin(2\q)]^-1/4^
_refine_ls_extinction_method SHELXL
_refine_ls_goodness_of_fit_ref 1.050
_refine_ls_hydrogen_treatment refxyz
_refine_ls_matrix_type full
_refine_ls_number_parameters 256
_refine_ls_number_reflns 2944
_refine_ls_number_restraints 0
_refine_ls_restrained_S_all 1.050
_refine_ls_R_factor_all 0.0314
_refine_ls_R_factor_gt 0.0303
_refine_ls_shift/su_max 0.001
_refine_ls_shift/su_mean 0.000
_refine_ls_structure_factor_coef Fsqd
_refine_ls_weighting_details 'calc w=1/[\s^2^(Fo^2^)+(0.0514P)^2^+0.4892P] where P=(Fo^2^+2Fc^2^)/3'
_refine_ls_weighting_scheme calc
_refine_ls_wR_factor_gt 0.0851
_refine_ls_wR_factor_ref 0.0860
_reflns_number_gt 2822
_reflns_number_total 2944
_reflns_threshold_expression >2sigma(I)
_cod_data_source_file b207810d.txt
_cod_data_source_block 1
_cod_depositor_comments
;
The following automatic conversions were performed:

'_symmetry_cell_setting' value 'Triclinic' changed to 'triclinic'
according to
/usr/data/users/saulius/automatic-downloads/retrospective/RSC/lib/dictionaries/cif_core.dic
dictionary named 'cif_core.dic' version 2.4.2 from 2011-04-26.

Automatic conversion script
Id: cif_fix_values 2281 2013-09-26 08:29:07Z andrius 
;
_cod_original_cell_volume 782.4(2)
_cod_original_sg_symbol_H-M 'P -1          '
_cod_original_formula_sum 'C20 H14 S Se '
_cod_database_code 7114415

loop_
_symmetry_equiv_pos_as_xyz
+X,+Y,+Z
-X,-Y,-Z

loop_
_atom_site_label
_atom_site_type_symbol
_atom_site_fract_x
_atom_site_fract_y
_atom_site_fract_z
_atom_site_U_iso_or_equiv
_atom_site_adp_type
_atom_site_occupancy
_atom_site_symmetry_multiplicity
_atom_site_calc_flag
Se1 Se 0.74384(3) 0.07101(3) 0.13932(2) 0.04449(13) Uani 1 1 d
S1 S 0.76162(10) -0.01710(12) -0.01400(6) 0.0624(2) Uani 1 1 d
C1 C 0.4848(3) 0.1205(3) 0.22014(17) 0.0351(4) Uani 1 1 d
C3 C 0.3752(3) 0.3627(3) 0.07998(19) 0.0405(5) Uani 1 1 d
C2 C 0.3434(3) 0.2676(3) 0.17303(17) 0.0345(4) Uani 1 1 d
C13 C 0.5224(4) -0.2080(3) 0.2064(2) 0.0454(5) Uani 1 1 d
C7 C 0.1640(3) 0.3044(3) 0.23738(19) 0.0410(5) Uani 1 1 d
C9 C 0.2413(3) 0.0044(3) 0.3032(2) 0.0437(5) Uani 1 1 d
C14 C 0.4216(3) -0.0376(3) 0.24051(17) 0.0372(5) Uani 1 1 d
C4 C 0.2288(4) 0.4931(3) 0.0506(2) 0.0500(6) Uani 1 1 d
C8 C 0.1509(4) 0.1940(3) 0.3386(2) 0.0465(6) Uani 1 1 d
C15 C 0.4564(4) 0.1831(3) 0.33127(18) 0.0417(5) Uani 1 1 d
C20 C 0.2761(4) 0.2236(3) 0.39411(19) 0.0469(6) Uani 1 1 d
C10 C 0.1604(5) -0.1218(4) 0.3289(3) 0.0572(7) Uani 1 1 d
C12 C 0.4407(5) -0.3340(3) 0.2327(2) 0.0555(7) Uani 1 1 d
C16 C 0.5867(5) 0.2020(4) 0.3712(2) 0.0563(7) Uani 1 1 d
C19 C 0.2264(6) 0.2836(4) 0.4959(2) 0.0659(9) Uani 1 1 d
C5 C 0.0533(4) 0.5284(4) 0.1136(3) 0.0581(7) Uani 1 1 d
C6 C 0.0189(4) 0.4335(4) 0.2074(3) 0.0531(6) Uani 1 1 d
C11 C 0.2630(5) -0.2925(4) 0.2930(3) 0.0626(8) Uani 1 1 d
C17 C 0.5344(7) 0.2612(5) 0.4745(3) 0.0783(11) Uani 1 1 d
C18 C 0.3585(7) 0.3013(5) 0.5350(3) 0.0816(12) Uani 1 1 d
H1 H 0.743(9) 0.128(9) -0.061(5) 0.17(2) Uiso 1 1 d
H3 H 0.490(4) 0.334(4) 0.038(2) 0.046(7) Uiso 1 1 d
H13 H 0.637(5) -0.236(4) 0.169(3) 0.061(9) Uiso 1 1 d
H4 H 0.252(4) 0.554(4) -0.011(3) 0.057(8) Uiso 1 1 d
H8 H 0.032(4) 0.218(4) 0.380(2) 0.047(7) Uiso 1 1 d
H10 H 0.055(5) -0.095(4) 0.365(3) 0.054(9) Uiso 1 1 d
H12 H 0.513(5) -0.445(5) 0.210(3) 0.076(11) Uiso 1 1 d
H16 H 0.706(4) 0.177(4) 0.328(2) 0.045(7) Uiso 1 1 d
H19 H 0.113(6) 0.311(5) 0.530(3) 0.079(12) Uiso 1 1 d
H5 H -0.048(5) 0.620(5) 0.095(3) 0.080(11) Uiso 1 1 d
H6 H -0.088(5) 0.444(4) 0.248(3) 0.064(9) Uiso 1 1 d
H11 H 0.197(6) -0.379(6) 0.309(4) 0.100(14) Uiso 1 1 d
H17 H 0.617(6) 0.269(5) 0.498(3) 0.079(12) Uiso 1 1 d
H18 H 0.330(6) 0.334(6) 0.599(4) 0.095(13) Uiso 1 1 d

loop_
_atom_site_aniso_label
_atom_site_aniso_U_11
_atom_site_aniso_U_22
_atom_site_aniso_U_33
_atom_site_aniso_U_23
_atom_site_aniso_U_13
_atom_site_aniso_U_12
Se1 0.03382(17) 0.04863(19) 0.04937(19) -0.00171(11) -0.01138(11) -0.01267(12)
S1 0.0541(4) 0.0752(5) 0.0519(4) -0.0167(3) -0.0055(3) -0.0183(3)
C1 0.0342(10) 0.0324(10) 0.0373(11) -0.0007(8) -0.0085(8) -0.0112(8)
C3 0.0420(13) 0.0367(11) 0.0418(12) -0.0001(9) -0.0101(10) -0.0140(10)
C2 0.0356(11) 0.0292(10) 0.0385(11) -0.0027(8) -0.0106(9) -0.0103(8)
C13 0.0518(15) 0.0353(12) 0.0453(13) -0.0024(10) -0.0131(11) -0.0110(10)
C7 0.0368(12) 0.0367(11) 0.0457(12) -0.0053(9) -0.0065(10) -0.0111(9)
C9 0.0467(13) 0.0392(12) 0.0444(12) 0.0002(10) -0.0076(10) -0.0185(10)
C14 0.0443(12) 0.0322(10) 0.0371(11) 0.0007(8) -0.0128(9) -0.0149(9)
C4 0.0567(15) 0.0429(13) 0.0502(14) 0.0081(11) -0.0226(12) -0.0143(11)
C8 0.0425(13) 0.0407(12) 0.0459(13) -0.0034(10) 0.0036(11) -0.0149(10)
C15 0.0558(14) 0.0324(11) 0.0390(11) 0.0028(9) -0.0180(10) -0.0153(10)
C20 0.0653(16) 0.0346(11) 0.0367(12) -0.0002(9) -0.0076(11) -0.0181(11)
C10 0.0586(18) 0.0528(15) 0.0610(17) 0.0011(13) -0.0032(14) -0.0316(14)
C12 0.077(2) 0.0343(13) 0.0574(16) -0.0023(11) -0.0209(14) -0.0202(13)
C16 0.070(2) 0.0499(15) 0.0571(16) -0.0001(12) -0.0319(15) -0.0191(14)
C19 0.090(3) 0.0498(16) 0.0416(14) -0.0031(12) -0.0005(16) -0.0206(16)
C5 0.0469(15) 0.0479(14) 0.0706(18) 0.0030(13) -0.0242(13) -0.0024(12)
C6 0.0353(13) 0.0492(14) 0.0654(17) -0.0086(12) -0.0089(12) -0.0061(11)
C11 0.082(2) 0.0485(15) 0.0688(18) 0.0051(13) -0.0190(16) -0.0385(15)
C17 0.109(3) 0.069(2) 0.071(2) -0.0091(17) -0.053(2) -0.024(2)
C18 0.131(4) 0.069(2) 0.0458(17) -0.0116(15) -0.032(2) -0.026(2)

loop_
_atom_type_symbol
_atom_type_description
_atom_type_scat_dispersion_real
_atom_type_scat_dispersion_imag
_atom_type_scat_source
C C 0.0181 0.0091 'International Tables Vol C Tables 4.2.6.8 and 6.1.1.4'
H H 0.0000 0.0000 'International Tables Vol C Tables 4.2.6.8 and 6.1.1.4'
S S 0.3331 0.5567 'International Tables Vol C Tables 4.2.6.8 and 6.1.1.4'
Se Se -0.7943 1.1372 'International Tables Vol C Tables 4.2.6.8 and 6.1.1.4'

loop_
_diffrn_radiation_wavelength
1.54178

loop_
_geom_angle_atom_site_label_1
_geom_angle_atom_site_label_2
_geom_angle_atom_site_label_3
_geom_angle
C1 Se1 S1 103.85(7)
C14 C1 C2 106.19(17)
C14 C1 C15 105.15(17)
C2 C1 C15 105.31(17)
C14 C1 Se1 115.62(15)
C2 C1 Se1 115.27(15)
C15 C1 Se1 108.37(15)
C2 C3 C4 119.8(2)
C3 C2 C7 119.4(2)
C3 C2 C1 128.0(2)
C7 C2 C1 112.54(19)
C14 C13 C12 119.5(3)
C6 C7 C2 120.4(2)
C6 C7 C8 126.0(2)
C2 C7 C8 113.5(2)
C10 C9 C14 120.5(2)
C10 C9 C8 125.7(2)
C14 C9 C8 113.7(2)
C13 C14 C9 119.6(2)
C13 C14 C1 127.9(2)
C9 C14 C1 112.48(19)
C5 C4 C3 120.6(3)
C7 C8 C9 105.6(2)
C7 C8 C20 105.8(2)
C9 C8 C20 106.0(2)
C16 C15 C20 120.1(2)
C16 C15 C1 127.3(2)
C20 C15 C1 112.6(2)
C19 C20 C15 120.2(3)
C19 C20 C8 126.5(3)
C15 C20 C8 113.4(2)
C9 C10 C11 119.1(3)
C11 C12 C13 120.9(3)
C15 C16 C17 119.0(3)
C20 C19 C18 119.2(4)
C4 C5 C6 120.3(2)
C7 C6 C5 119.4(3)
C12 C11 C10 120.2(3)
C18 C17 C16 120.7(4)
C17 C18 C19 121.0(3)
Se1 S1 H1 96(3)
C2 C3 H3 118.5(18)
C4 C3 H3 121.6(18)
C14 C13 H13 120(2)
C12 C13 H13 120(2)
C5 C4 H4 120(2)
C3 C4 H4 119(2)
C7 C8 H8 113.3(18)
C9 C8 H8 112.0(18)
C20 C8 H8 113.5(18)
C9 C10 H10 119(2)
C11 C10 H10 122(2)
C11 C12 H12 123(2)
C13 C12 H12 116(2)
C15 C16 H16 118.8(18)
C17 C16 H16 122.2(18)
C20 C19 H19 116(3)
C18 C19 H19 124(3)
C4 C5 H5 121(2)
C6 C5 H5 119(2)
C7 C6 H6 115(2)
C5 C6 H6 125(2)
C12 C11 H11 123(3)
C10 C11 H11 117(3)
C18 C17 H17 122(3)
C16 C17 H17 117(3)
C17 C18 H18 119(3)
C19 C18 H18 120(3)

loop_
_geom_bond_atom_site_label_1
_geom_bond_atom_site_label_2
_geom_bond_distance
Se1 C1 1.975(2)
Se1 S1 2.1796(9)
C1 C14 1.536(3)
C1 C2 1.537(3)
C1 C15 1.538(3)
C3 C2 1.377(3)
C3 C4 1.390(4)
C2 C7 1.397(3)
C13 C14 1.383(3)
C13 C12 1.389(4)
C7 C6 1.383(4)
C7 C8 1.512(3)
C9 C10 1.386(4)
C9 C14 1.392(3)
C9 C8 1.518(3)
C4 C5 1.367(4)
C8 C20 1.525(4)
C15 C16 1.385(4)
C15 C20 1.394(4)
C20 C19 1.379(4)
C10 C11 1.394(4)
C12 C11 1.365(5)
C16 C17 1.393(5)
C19 C18 1.387(6)
C5 C6 1.386(4)
C17 C18 1.356(6)
S1 H1 1.24(6)
C3 H3 0.90(3)
C13 H13 0.87(3)
C4 H4 0.90(3)
C8 H8 0.92(3)
C10 H10 0.81(3)
C12 H12 0.91(4)
C16 H16 0.93(3)
C19 H19 0.85(4)
C5 H5 0.96(4)
C6 H6 0.86(4)
C11 H11 1.01(4)
C17 H17 0.84(4)
C18 H18 0.85(5)

loop_
_cod_changelog_entry_id
_cod_changelog_entry_author
_cod_changelog_entry_date
_cod_changelog_entry_text
1 'Vaitkus, Antanas' 2022-05-06T22:35:00+03:00 'Updated bibliographic information.'
2 'Vaitkus, Antanas' 2022-05-07T03:37:00+03:00
;
 Replaced the '&#x00A5;' sequences with backslash symbols ('\')
 in multiple data values.
;
